data_7007893
loop_
_publ_author_name
'Mohr, Fabian'
'Cerrada, Elena'
'Laguna, Mariano'

_publ_section_title
;
 Synthesis and coordination chemistry of an alkyne functionalised
 bis(pyrazolyl)methane ligand.
;
_journal_issue 47
_journal_name_full 'Dalton transactions (Cambridge, England : 2003)'
_journal_page_first 5567
_journal_page_last 5573
_journal_paper_doi 10.1039/b613311h
_journal_year 2006
_chemical_formula_sum 'C16 H14 N4 O'
_chemical_formula_weight 278.31
_chemical_name_systematic
;
?
;
_space_group_IT_number 4
_symmetry_cell_setting monoclinic
_symmetry_space_group_name_Hall 'P 2yb'
_symmetry_space_group_name_H-M 'P 1 21 1'
_atom_sites_solution_hydrogens geom
_atom_sites_solution_primary direct
_atom_sites_solution_secondary difmap
_audit_creation_method SHELXL-97
_cell_angle_alpha 90.00
_cell_angle_beta 95.411(3)
_cell_angle_gamma 90.00
_cell_formula_units_Z 2
_cell_length_a 9.2557(3)
_cell_length_b 7.5895(3)
_cell_length_c 9.8876(3)
_cell_measurement_temperature 293(2)
_cell_volume 691.47(4)
_computing_cell_refinement 'CrysAlis RED (Oxford Diffraciton, 2005)'
_computing_data_collection 'CrysAlis CCD (Oxford Diffraciton, 2005)'
_computing_data_reduction 'CrysAlis RED (Oxford Diffraciton, 2005)'
_computing_structure_refinement 'SHELXL-97 (Sheldrick, 1997)'
_computing_structure_solution 'SHELXS-97 (Sheldrick, 1990)'
_diffrn_ambient_temperature 293(2)
_diffrn_measured_fraction_theta_full 0.908
_diffrn_measured_fraction_theta_max 0.908
_diffrn_measurement_device_type 'Oxford Diffraction Xcalibur2'
_diffrn_measurement_method '\f and \w scans'
_diffrn_radiation_monochromator graphite
_diffrn_radiation_source 'fine-focus sealed tube'
_diffrn_radiation_type MoK\a
_diffrn_radiation_wavelength 0.71073
_diffrn_reflns_av_R_equivalents 0.0158
_diffrn_reflns_av_sigmaI/netI 0.0320
_diffrn_reflns_limit_h_max 13
_diffrn_reflns_limit_h_min -13
_diffrn_reflns_limit_k_max 11
_diffrn_reflns_limit_k_min -9
_diffrn_reflns_limit_l_max 12
_diffrn_reflns_limit_l_min -14
_diffrn_reflns_number 6678
_diffrn_reflns_theta_full 32.15
_diffrn_reflns_theta_max 32.15
_diffrn_reflns_theta_min 3.94
_diffrn_standards_decay_% 0
_diffrn_standards_number 0
_exptl_absorpt_coefficient_mu 0.088
_exptl_absorpt_correction_T_max 1.000000
_exptl_absorpt_correction_T_min 0.929953
_exptl_absorpt_correction_type 'multi-scan correction'
_exptl_crystal_colour colourless
_exptl_crystal_density_diffrn 1.337
_exptl_crystal_density_method 'not measured'
_exptl_crystal_description block
_exptl_crystal_F_000 292
_exptl_crystal_size_max 0.15
_exptl_crystal_size_mid 0.12
_exptl_crystal_size_min 0.07
_refine_diff_density_max 0.223
_refine_diff_density_min -0.194
_refine_diff_density_rms 0.039
_refine_ls_abs_structure_details 'Flack H D (1983), Acta Cryst. A39, 876-881'
_refine_ls_abs_structure_Flack 0.3(10)
_refine_ls_extinction_method none
_refine_ls_goodness_of_fit_ref 1.148
_refine_ls_hydrogen_treatment mixed
_refine_ls_matrix_type full
_refine_ls_number_parameters 190
_refine_ls_number_reflns 3855
_refine_ls_number_restraints 1
_refine_ls_restrained_S_all 1.148
_refine_ls_R_factor_all 0.0419
_refine_ls_R_factor_gt 0.0359
_refine_ls_shift/su_max 0.000
_refine_ls_shift/su_mean 0.000
_refine_ls_structure_factor_coef Fsqd
_refine_ls_weighting_details 'calc w=1/[\s^2^(Fo^2^)+(0.0545P)^2^+0.0000P] where P=(Fo^2^+2Fc^2^)/3'
_refine_ls_weighting_scheme calc
_refine_ls_wR_factor_gt 0.0891
_refine_ls_wR_factor_ref 0.0910
_reflns_number_gt 3494
_reflns_number_total 3855
_reflns_threshold_expression >2sigma(I)
_cod_data_source_file b613311h.txt
_cod_data_source_block elena6pa
_cod_depositor_comments
;
The following automatic conversions were performed:
'_symmetry_cell_setting' value 'Monoclinic' changed to 'monoclinic'
according to '/home/saulius/struct/CIF-dictionaries/cif_core.dic'
dictionary named 'cif_core.dic' version 2.4.1 from 2010-06-29.

Automatic conversion script
Id: cif_fix_enum 1527 2010-12-29 10:47:43Z saulius 
;
_cod_original_sg_symbol_H-M P21
_cod_database_code 7007893

loop_
_symmetry_equiv_pos_as_xyz
'x, y, z'
'-x, y+1/2, -z'

loop_
_atom_site_label
_atom_site_type_symbol
_atom_site_fract_x
_atom_site_fract_y
_atom_site_fract_z
_atom_site_U_iso_or_equiv
_atom_site_adp_type
_atom_site_occupancy
_atom_site_symmetry_multiplicity
_atom_site_calc_flag
_atom_site_refinement_flags
_atom_site_disorder_assembly
_atom_site_disorder_group
N1 N 0.22779(11) 0.70833(14) 0.70147(9) 0.01597(19) Uani 1 1 d . . .
N2 N 0.21750(11) 0.57984(15) 0.79531(9) 0.0199(2) Uani 1 1 d . . .
C13 C 0.07892(12) 1.08909(17) 0.88051(11) 0.0160(2) Uani 1 1 d . . .
C14 C -0.16987(13) 1.17752(18) 0.86737(12) 0.0195(2) Uani 1 1 d . . .
H14A H -0.1510 1.3033 0.8688 0.023 Uiso 1 1 calc R . .
H14B H -0.1764 1.1381 0.9599 0.023 Uiso 1 1 calc R . .
N3 N 0.14100(11) 0.96264(14) 0.58311(9) 0.01611(19) Uani 1 1 d . . .
N4 N 0.25666(11) 1.06564(15) 0.56214(10) 0.0199(2) Uani 1 1 d . . .
C9 C 0.32060(13) 0.96901(17) 0.90087(11) 0.0184(2) Uani 1 1 d . . .
H9 H 0.3891 0.8925 0.8706 0.022 Uiso 1 1 calc R . .
C4 C 0.30728(14) 0.45509(18) 0.76020(12) 0.0209(2) Uani 1 1 d . . .
H4 H 0.3238 0.3497 0.8071 0.025 Uiso 1 1 calc R . .
C1 C 0.13793(13) 0.86549(16) 0.70902(11) 0.0155(2) Uani 1 1 d . . .
H1 H 0.0378 0.8266 0.7154 0.019 Uiso 1 1 calc R . .
C10 C 0.35716(14) 1.07489(18) 1.01468(11) 0.0208(2) Uani 1 1 d . . .
H10 H 0.4500 1.0699 1.0596 0.025 Uiso 1 1 calc R . .
C11 C 0.25427(14) 1.18702(18) 1.05987(11) 0.0211(2) Uani 1 1 d . . .
H11 H 0.2790 1.2584 1.1349 0.025 Uiso 1 1 calc R . .
C15 C -0.30478(14) 1.13982(17) 0.78440(12) 0.0207(2) Uani 1 1 d . . .
C6 C 0.10972(15) 1.03091(18) 0.36704(12) 0.0220(3) Uani 1 1 d . . .
H6 H 0.0733 1.0411 0.2764 0.026 Uiso 1 1 calc R . .
C7 C 0.23656(14) 1.10787(19) 0.43083(11) 0.0226(3) Uani 1 1 d . . .
H7 H 0.2988 1.1795 0.3868 0.027 Uiso 1 1 calc R . .
C8 C 0.18252(12) 0.97736(16) 0.83271(10) 0.0154(2) Uani 1 1 d . . .
C12 C 0.11451(14) 1.19483(18) 0.99498(11) 0.0193(2) Uani 1 1 d . . .
H12 H 0.0456 1.2692 1.0271 0.023 Uiso 1 1 calc R . .
C3 C 0.37404(16) 0.50139(18) 0.64406(14) 0.0274(3) Uani 1 1 d . . .
H3 H 0.4406 0.4358 0.6003 0.033 Uiso 1 1 calc R . .
C2 C 0.31961(15) 0.66481(17) 0.60910(13) 0.0247(3) Uani 1 1 d . . .
H2 H 0.3419 0.7327 0.5356 0.030 Uiso 1 1 calc R . .
C5 C 0.05145(14) 0.93776(17) 0.46728(12) 0.0196(2) Uani 1 1 d . . .
H5 H -0.0329 0.8705 0.4581 0.024 Uiso 1 1 calc R . .
C16 C -0.41839(14) 1.1112(2) 0.72088(12) 0.0248(3) Uani 1 1 d . . .
H16 H -0.5070 1.0888 0.6714 0.030 Uiso 1 1 calc R . .
O1 O -0.05499(9) 1.08545(13) 0.80862(8) 0.01890(18) Uani 1 1 d . . .

loop_
_atom_site_aniso_label
_atom_site_aniso_U_11
_atom_site_aniso_U_22
_atom_site_aniso_U_33
_atom_site_aniso_U_23
_atom_site_aniso_U_13
_atom_site_aniso_U_12
N1 0.0172(4) 0.0162(5) 0.0147(4) 0.0003(3) 0.0027(3) 0.0011(4)
N2 0.0232(5) 0.0195(5) 0.0170(4) 0.0036(4) 0.0027(3) 0.0014(4)
C13 0.0163(5) 0.0177(5) 0.0140(4) 0.0007(4) 0.0015(4) 0.0000(4)
C14 0.0181(5) 0.0225(6) 0.0184(5) 0.0001(4) 0.0045(4) 0.0039(5)
N3 0.0170(5) 0.0176(5) 0.0134(4) -0.0001(4) -0.0002(3) 0.0007(4)
N4 0.0184(5) 0.0214(5) 0.0199(4) 0.0031(4) 0.0013(3) -0.0018(4)
C9 0.0163(5) 0.0201(6) 0.0187(5) 0.0020(4) 0.0014(4) -0.0002(5)
C4 0.0223(6) 0.0181(6) 0.0219(5) 0.0012(4) 0.0003(4) 0.0003(5)
C1 0.0162(5) 0.0158(5) 0.0146(5) -0.0001(4) 0.0017(4) 0.0018(4)
C10 0.0192(5) 0.0237(6) 0.0185(5) 0.0030(5) -0.0038(4) -0.0029(5)
C11 0.0269(6) 0.0218(6) 0.0144(5) -0.0015(4) 0.0001(4) -0.0045(5)
C15 0.0207(6) 0.0222(6) 0.0201(5) 0.0032(4) 0.0065(4) 0.0042(5)
C6 0.0246(6) 0.0247(6) 0.0162(5) -0.0005(4) -0.0001(4) 0.0064(5)
C7 0.0248(6) 0.0240(6) 0.0194(5) 0.0053(5) 0.0040(4) 0.0024(5)
C8 0.0165(5) 0.0163(6) 0.0135(4) 0.0003(4) 0.0015(4) -0.0013(4)
C12 0.0232(6) 0.0200(6) 0.0149(5) -0.0019(4) 0.0032(4) 0.0000(5)
C3 0.0321(7) 0.0221(7) 0.0301(6) 0.0009(5) 0.0131(5) 0.0077(6)
C2 0.0296(7) 0.0225(7) 0.0240(6) 0.0029(5) 0.0130(5) 0.0039(5)
C5 0.0195(5) 0.0215(6) 0.0170(5) -0.0019(4) -0.0026(4) 0.0021(5)
C16 0.0205(6) 0.0300(7) 0.0244(5) 0.0047(5) 0.0041(4) 0.0025(5)
O1 0.0147(4) 0.0248(5) 0.0172(3) -0.0042(3) 0.0015(3) 0.0038(4)

loop_
_atom_type_symbol
_atom_type_description
_atom_type_scat_dispersion_real
_atom_type_scat_dispersion_imag
_atom_type_scat_source
C C 0.0033 0.0016 'International Tables Vol C Tables 4.2.6.8 and 6.1.1.4'
H H 0.0000 0.0000 'International Tables Vol C Tables 4.2.6.8 and 6.1.1.4'
N N 0.0061 0.0033 'International Tables Vol C Tables 4.2.6.8 and 6.1.1.4'
O O 0.0106 0.0060 'International Tables Vol C Tables 4.2.6.8 and 6.1.1.4'

loop_
_geom_angle_atom_site_label_1
_geom_angle_atom_site_label_2
_geom_angle_atom_site_label_3
_geom_angle
_geom_angle_site_symmetry_1
_geom_angle_site_symmetry_3
_geom_angle_publ_flag
C2 N1 N2 112.18(10) . . ?
C2 N1 C1 129.37(10) . . ?
N2 N1 C1 118.40(9) . . ?
C4 N2 N1 104.36(9) . . ?
O1 C13 C8 115.40(9) . . ?
O1 C13 C12 124.27(11) . . ?
C8 C13 C12 120.33(10) . . ?
O1 C14 C15 107.70(9) . . ?
N4 N3 C5 112.19(10) . . ?
N4 N3 C1 120.26(9) . . ?
C5 N3 C1 126.30(11) . . ?
C7 N4 N3 104.33(10) . . ?
C8 C9 C10 120.41(11) . . ?
N2 C4 C3 111.80(11) . . ?
N3 C1 N1 108.32(9) . . ?
N3 C1 C8 112.50(10) . . ?
N1 C1 C8 112.72(9) . . ?
C11 C10 C9 119.48(11) . . ?
C10 C11 C12 121.10(11) . . ?
C16 C15 C14 177.25(13) . . ?
C5 C6 C7 105.01(10) . . ?
N4 C7 C6 111.77(12) . . ?
C9 C8 C13 119.58(10) . . ?
C9 C8 C1 122.32(11) . . ?
C13 C8 C1 118.08(10) . . ?
C11 C12 C13 119.09(11) . . ?
C2 C3 C4 104.72(12) . . ?
N1 C2 C3 106.94(11) . . ?
N3 C5 C6 106.68(11) . . ?
C13 O1 C14 116.58(9) . . ?

loop_
_geom_bond_atom_site_label_1
_geom_bond_atom_site_label_2
_geom_bond_distance
_geom_bond_site_symmetry_2
_geom_bond_publ_flag
N1 C2 1.3461(16) . ?
N1 N2 1.3556(14) . ?
N1 C1 1.4600(16) . ?
N2 C4 1.3273(16) . ?
C13 O1 1.3697(13) . ?
C13 C8 1.3955(16) . ?
C13 C12 1.4011(16) . ?
C14 O1 1.4398(14) . ?
C14 C15 1.4564(18) . ?
N3 N4 1.3572(14) . ?
N3 C5 1.3621(14) . ?
N3 C1 1.4494(14) . ?
N4 C7 1.3332(15) . ?
C9 C8 1.3889(15) . ?
C9 C10 1.3982(17) . ?
C4 C3 1.3992(18) . ?
C1 C8 1.5138(15) . ?
C10 C11 1.3825(19) . ?
C11 C12 1.3900(17) . ?
C15 C16 1.1928(18) . ?
C6 C5 1.3690(18) . ?
C6 C7 1.4062(19) . ?
C3 C2 1.3706(18) . ?

loop_
_cod_related_entry_id
_cod_related_entry_database
_cod_related_entry_code
1 ChemSpider 21143178
